data_7029946
loop_
_publ_author_name
'Bortoluzzi, Marco'
'Guazzelli, Nicola'
'Marchetti, Fabio'
'Pampaloni, Guido'
'Zacchini, Stefano'

_publ_section_title
;
 Convenient synthesis of fluoride-alkoxides of Nb(V) and Ta(V): a
 spectroscopic, crystallographic and computational study.
;
_journal_issue 41
_journal_name_full 'Dalton transactions (Cambridge, England : 2003)'
_journal_page_first 12898
_journal_page_last 12906
_journal_paper_doi 10.1039/c2dt31453c
_journal_volume 41
_journal_year 2012
_chemical_formula_sum 'C48 H40 F2 O8 Ta2'
_chemical_formula_weight 1144.70
_chemical_name_systematic
;
?
;
_space_group_IT_number 2
_symmetry_cell_setting triclinic
_symmetry_space_group_name_Hall '-P 1'
_symmetry_space_group_name_H-M 'P -1'
_atom_sites_solution_hydrogens geom
_atom_sites_solution_primary direct
_atom_sites_solution_secondary difmap
_audit_creation_method SHELXL-97
_cell_angle_alpha 68.033(4)
_cell_angle_beta 86.135(4)
_cell_angle_gamma 68.477(4)
_cell_formula_units_Z 1
_cell_length_a 9.940(4)
_cell_length_b 10.003(4)
_cell_length_c 12.384(5)
_cell_measurement_reflns_used 2919
_cell_measurement_temperature 100(2)
_cell_measurement_theta_max 24.8905
_cell_measurement_theta_min 2.210
_cell_volume 1058.8(7)
_computing_cell_refinement 'APEX2 (Bruker AXS, 2006)'
_computing_data_collection 'APEX2 (Bruker AXS, 2006)'
_computing_data_reduction 'SAINT (Bruker AXS, 2004)'
_computing_molecular_graphics 'ORTEPIII (johnson, 1996)'
_computing_publication_material 'XCIF (Bruker AXS, 2001)'
_computing_structure_refinement 'SHELXL-97 (Sheldrick, 1997)'
_computing_structure_solution 'SHELXS-97 (Sheldrick, 1990)'
_diffrn_ambient_temperature 100(2)
_diffrn_measured_fraction_theta_full 0.960
_diffrn_measured_fraction_theta_max 0.960
_diffrn_measurement_device_type 'CCD area detector'
_diffrn_measurement_method 'phi and omega scans'
_diffrn_radiation_monochromator graphite
_diffrn_radiation_source 'fine-focus sealed tube'
_diffrn_radiation_type MoK\a
_diffrn_radiation_wavelength 0.71073
_diffrn_reflns_av_R_equivalents 0.0573
_diffrn_reflns_av_sigmaI/netI 0.0716
_diffrn_reflns_limit_h_max 11
_diffrn_reflns_limit_h_min -11
_diffrn_reflns_limit_k_max 11
_diffrn_reflns_limit_k_min -11
_diffrn_reflns_limit_l_max 14
_diffrn_reflns_limit_l_min -14
_diffrn_reflns_number 9079
_diffrn_reflns_theta_full 25.03
_diffrn_reflns_theta_max 25.03
_diffrn_reflns_theta_min 1.78
_exptl_absorpt_coefficient_mu 5.227
_exptl_absorpt_correction_T_max 0.5727
_exptl_absorpt_correction_T_min 0.4885
_exptl_absorpt_correction_type empirical
_exptl_absorpt_process_details
;
Data were corrected for Lorentz polarization and absorption
effects (empirical absorption correction SADABS).
R(int) = 0.0981 (selected reflections only, before parameter refinement)
R(int) = 0.0588 (selected reflections only, after parameter refinement)
;
_exptl_crystal_colour colourless
_exptl_crystal_density_diffrn 1.795
_exptl_crystal_density_method 'not measured'
_exptl_crystal_description 'prism irregular'
_exptl_crystal_F_000 556
_exptl_crystal_size_max 0.16
_exptl_crystal_size_mid 0.14
_exptl_crystal_size_min 0.12
_refine_diff_density_max 5.382
_refine_diff_density_min -1.616
_refine_diff_density_rms 0.238
_refine_ls_extinction_method none
_refine_ls_goodness_of_fit_ref 1.011
_refine_ls_hydrogen_treatment constr
_refine_ls_matrix_type full
_refine_ls_number_parameters 271
_refine_ls_number_reflns 3583
_refine_ls_number_restraints 144
_refine_ls_restrained_S_all 0.995
_refine_ls_R_factor_all 0.0703
_refine_ls_R_factor_gt 0.0536
_refine_ls_shift/su_max 0.000
_refine_ls_shift/su_mean 0.000
_refine_ls_structure_factor_coef Fsqd
_refine_ls_weighting_details 'calc w=1/[\s^2^(Fo^2^)+(0.0913P)^2^+0.0000P] where P=(Fo^2^+2Fc^2^)/3'
_refine_ls_weighting_scheme calc
_refine_ls_wR_factor_gt 0.1257
_refine_ls_wR_factor_ref 0.1354
_reflns_number_gt 2957
_reflns_number_total 3583
_reflns_threshold_expression >2sigma(I)
_cod_data_source_file c2dt31453c.txt
_cod_data_source_block p1
_cod_depositor_comments
;
The following automatic conversions were performed:

'_symmetry_cell_setting' value 'Triclinic' changed to 'triclinic'
according to
/usr/data/users/saulius/automatic-downloads/retrospective/RSC/lib/dictionaries/cif_core.dic
dictionary named 'cif_core.dic' version 2.4.2 from 2011-04-26.

Automatic conversion script
Id: cif_fix_values 2281 2013-09-26 08:29:07Z andrius 
;
_cod_original_sg_symbol_H-M P-1
_cod_database_code 7029946

loop_
_symmetry_equiv_pos_as_xyz
'x, y, z'
'-x, -y, -z'

loop_
_atom_site_label
_atom_site_type_symbol
_atom_site_fract_x
_atom_site_fract_y
_atom_site_fract_z
_atom_site_U_iso_or_equiv
_atom_site_adp_type
_atom_site_occupancy
_atom_site_symmetry_multiplicity
_atom_site_calc_flag
_atom_site_refinement_flags
C1 C -0.1598(10) -0.6558(11) 0.0018(9) 0.0238(19) Uani 1 1 d U
C2 C -0.2912(10) -0.6242(10) 0.0474(8) 0.0233(19) Uani 1 1 d U
H2 H -0.3252 -0.5441 0.0775 0.028 Uiso 1 1 calc R
C3 C -0.3748(11) -0.7092(12) 0.0498(10) 0.033(2) Uani 1 1 d U
H3 H -0.4654 -0.6892 0.0831 0.040 Uiso 1 1 calc R
C4 C -0.3260(12) -0.8242(12) 0.0032(10) 0.033(2) Uani 1 1 d U
H4 H -0.3849 -0.8799 0.0018 0.040 Uiso 1 1 calc R
C5 C -0.1910(11) -0.8568(11) -0.0411(9) 0.031(2) Uani 1 1 d U
H5 H -0.1561 -0.9378 -0.0702 0.037 Uiso 1 1 calc R
C6 C -0.1064(11) -0.7728(11) -0.0433(9) 0.027(2) Uani 1 1 d U
H6 H -0.0145 -0.7939 -0.0747 0.033 Uiso 1 1 calc R
C7 C 0.0426(11) -0.9450(11) 0.2745(9) 0.029(2) Uani 1 1 d U
C8 C -0.0779(11) -0.9849(12) 0.2656(9) 0.032(2) Uani 1 1 d U
H8 H -0.1709 -0.9073 0.2349 0.039 Uiso 1 1 calc R
C9 C -0.0553(12) -1.1414(12) 0.3034(9) 0.033(2) Uani 1 1 d U
H9 H -0.1348 -1.1719 0.3018 0.040 Uiso 1 1 calc R
C10 C 0.0814(12) -1.2527(12) 0.3432(9) 0.032(2) Uani 1 1 d U
H10 H 0.0966 -1.3592 0.3649 0.038 Uiso 1 1 calc R
C11 C 0.1953(13) -1.2101(13) 0.3515(10) 0.040(2) Uani 1 1 d U
H11 H 0.2887 -1.2880 0.3806 0.048 Uiso 1 1 calc R
C12 C 0.1773(12) -1.0575(12) 0.3189(10) 0.036(2) Uani 1 1 d U
H12 H 0.2567 -1.0296 0.3267 0.043 Uiso 1 1 calc R
C13 C 0.3430(10) -0.6541(11) 0.2763(8) 0.0250(19) Uani 1 1 d U
C14 C 0.4304(11) -0.8105(13) 0.3317(9) 0.033(2) Uani 1 1 d U
H14 H 0.3953 -0.8900 0.3398 0.039 Uiso 1 1 calc R
C15 C 0.5678(12) -0.8455(13) 0.3738(10) 0.038(2) Uani 1 1 d U
H15 H 0.6283 -0.9514 0.4114 0.046 Uiso 1 1 calc R
C16 C 0.6219(12) -0.7337(13) 0.3639(10) 0.037(2) Uani 1 1 d U
H16 H 0.7179 -0.7614 0.3939 0.044 Uiso 1 1 calc R
C17 C 0.5308(11) -0.5762(12) 0.3081(9) 0.031(2) Uani 1 1 d U
H17 H 0.5646 -0.4962 0.3012 0.037 Uiso 1 1 calc R
C18 C 0.3926(12) -0.5396(12) 0.2636(9) 0.030(2) Uani 1 1 d U
H18 H 0.3320 -0.4342 0.2240 0.036 Uiso 1 1 calc R
C19 C -0.1962(10) -0.3982(11) 0.2466(9) 0.028(2) Uani 1 1 d U
C20 C -0.1898(11) -0.4481(12) 0.3659(10) 0.032(2) Uani 1 1 d U
H20 H -0.1116 -0.5382 0.4119 0.039 Uiso 1 1 calc R
C21 C -0.2986(12) -0.3664(12) 0.4199(10) 0.032(2) Uani 1 1 d U
H21 H -0.2976 -0.4044 0.5027 0.038 Uiso 1 1 calc R
C22 C -0.4075(11) -0.2308(11) 0.3535(9) 0.029(2) Uani 1 1 d U
H22 H -0.4783 -0.1712 0.3897 0.035 Uiso 1 1 calc R
C23 C -0.4121(11) -0.1832(12) 0.2342(9) 0.031(2) Uani 1 1 d U
H23 H -0.4888 -0.0913 0.1884 0.037 Uiso 1 1 calc R
C24 C -0.3093(10) -0.2641(11) 0.1791(9) 0.027(2) Uani 1 1 d U
H24 H -0.3150 -0.2294 0.0962 0.032 Uiso 1 1 calc R
F1 F 0.2094(7) -0.7458(7) 0.0843(5) 0.0401(15) Uani 1 1 d .
O1 O -0.0742(7) -0.5706(7) 0.0010(6) 0.0277(16) Uani 1 1 d .
O3 O 0.0209(8) -0.7916(7) 0.2397(6) 0.0277(15) Uani 1 1 d .
O4 O 0.2032(8) -0.6139(8) 0.2361(6) 0.0326(17) Uani 1 1 d .
O5 O -0.0932(7) -0.4789(8) 0.1953(6) 0.0288(15) Uani 1 1 d .
Ta1 Ta 0.06067(4) -0.61617(4) 0.14530(4) 0.02281(17) Uani 1 1 d .

loop_
_atom_site_aniso_label
_atom_site_aniso_U_11
_atom_site_aniso_U_22
_atom_site_aniso_U_33
_atom_site_aniso_U_23
_atom_site_aniso_U_13
_atom_site_aniso_U_12
C1 0.018(4) 0.019(4) 0.029(4) -0.005(3) -0.007(3) -0.004(3)
C2 0.022(4) 0.016(4) 0.025(4) -0.004(3) -0.003(3) -0.002(3)
C3 0.020(4) 0.028(4) 0.042(5) 0.000(4) -0.006(4) -0.009(4)
C4 0.031(5) 0.022(4) 0.041(5) -0.004(4) -0.008(4) -0.010(4)
C5 0.031(4) 0.020(4) 0.039(5) -0.011(4) -0.013(4) -0.004(4)
C6 0.026(4) 0.021(4) 0.027(4) -0.004(4) -0.004(4) -0.003(3)
C7 0.022(4) 0.024(4) 0.035(5) -0.004(4) -0.001(4) -0.009(4)
C8 0.023(4) 0.030(4) 0.037(5) -0.002(4) 0.003(4) -0.013(4)
C9 0.032(5) 0.026(4) 0.034(5) -0.003(4) -0.002(4) -0.011(4)
C10 0.036(5) 0.022(4) 0.032(5) -0.006(4) -0.002(4) -0.008(4)
C11 0.037(5) 0.027(4) 0.045(5) -0.006(4) -0.005(4) -0.007(4)
C12 0.026(5) 0.028(4) 0.049(5) -0.008(4) -0.001(4) -0.013(4)
C13 0.022(4) 0.026(4) 0.024(4) -0.009(3) -0.001(3) -0.006(3)
C14 0.031(5) 0.029(4) 0.035(5) -0.010(4) 0.000(4) -0.010(4)
C15 0.027(5) 0.034(5) 0.043(5) -0.007(4) -0.002(4) -0.006(4)
C16 0.030(5) 0.035(5) 0.045(5) -0.012(4) -0.002(4) -0.012(4)
C17 0.029(4) 0.032(4) 0.036(5) -0.014(4) 0.001(4) -0.015(4)
C18 0.035(5) 0.025(4) 0.030(5) -0.009(4) 0.000(4) -0.011(4)
C19 0.017(4) 0.024(4) 0.040(5) -0.007(4) -0.001(4) -0.008(3)
C20 0.022(4) 0.021(4) 0.040(5) -0.001(4) -0.002(4) -0.003(4)
C21 0.033(5) 0.023(4) 0.036(5) -0.006(4) -0.001(4) -0.010(4)
C22 0.027(4) 0.023(4) 0.036(5) -0.012(4) 0.000(4) -0.008(4)
C23 0.025(4) 0.027(4) 0.035(5) -0.002(4) -0.011(4) -0.010(4)
C24 0.018(4) 0.023(4) 0.033(5) -0.005(4) -0.004(4) -0.005(3)
F1 0.036(4) 0.030(3) 0.036(4) -0.006(3) 0.002(3) 0.001(3)
O1 0.030(4) 0.016(3) 0.033(4) -0.002(3) -0.005(3) -0.011(3)
O3 0.033(4) 0.018(3) 0.025(4) 0.002(3) -0.007(3) -0.010(3)
O4 0.026(4) 0.024(4) 0.037(4) 0.000(3) -0.012(3) -0.008(3)
O5 0.027(4) 0.022(3) 0.032(4) -0.008(3) -0.001(3) -0.007(3)
Ta1 0.0173(2) 0.0145(2) 0.0308(3) -0.00417(16) -0.00358(15) -0.00309(15)

loop_
_atom_type_symbol
_atom_type_description
_atom_type_scat_dispersion_real
_atom_type_scat_dispersion_imag
_atom_type_scat_source
C C 0.0033 0.0016 'International Tables Vol C Tables 4.2.6.8 and 6.1.1.4'
H H 0.0000 0.0000 'International Tables Vol C Tables 4.2.6.8 and 6.1.1.4'
O O 0.0106 0.0060 'International Tables Vol C Tables 4.2.6.8 and 6.1.1.4'
F F 0.0171 0.0103 'International Tables Vol C Tables 4.2.6.8 and 6.1.1.4'
Ta Ta -0.7052 6.5227 'International Tables Vol C Tables 4.2.6.8 and 6.1.1.4'

loop_
_geom_angle_atom_site_label_1
_geom_angle_atom_site_label_2
_geom_angle_atom_site_label_3
_geom_angle
_geom_angle_site_symmetry_1
_geom_angle_site_symmetry_3
C2 C1 C6 121.7(9) . .
C2 C1 O1 119.6(9) . .
C6 C1 O1 118.7(9) . .
C1 C2 C3 119.7(9) . .
C1 C2 H2 120.1 . .
C3 C2 H2 120.1 . .
C2 C3 C4 120.0(10) . .
C2 C3 H3 120.0 . .
C4 C3 H3 120.0 . .
C5 C4 C3 119.6(10) . .
C5 C4 H4 120.2 . .
C3 C4 H4 120.2 . .
C6 C5 C4 120.7(10) . .
C6 C5 H5 119.6 . .
C4 C5 H5 119.6 . .
C5 C6 C1 118.3(10) . .
C5 C6 H6 120.9 . .
C1 C6 H6 120.9 . .
O3 C7 C12 120.8(9) . .
O3 C7 C8 118.1(9) . .
C12 C7 C8 121.1(9) . .
C9 C8 C7 117.7(10) . .
C9 C8 H8 121.2 . .
C7 C8 H8 121.2 . .
C10 C9 C8 120.6(10) . .
C10 C9 H9 119.7 . .
C8 C9 H9 119.7 . .
C11 C10 C9 120.1(10) . .
C11 C10 H10 120.0 . .
C9 C10 H10 120.0 . .
C12 C11 C10 121.3(11) . .
C12 C11 H11 119.3 . .
C10 C11 H11 119.3 . .
C11 C12 C7 119.1(10) . .
C11 C12 H12 120.5 . .
C7 C12 H12 120.5 . .
C18 C13 O4 118.8(9) . .
C18 C13 C14 121.4(9) . .
O4 C13 C14 119.8(9) . .
C15 C14 C13 117.9(10) . .
C15 C14 H14 121.0 . .
C13 C14 H14 121.0 . .
C14 C15 C16 122.6(11) . .
C14 C15 H15 118.7 . .
C16 C15 H15 118.7 . .
C15 C16 C17 118.3(10) . .
C15 C16 H16 120.9 . .
C17 C16 H16 120.9 . .
C18 C17 C16 119.5(10) . .
C18 C17 H17 120.2 . .
C16 C17 H17 120.2 . .
C13 C18 C17 120.2(10) . .
C13 C18 H18 119.9 . .
C17 C18 H18 119.9 . .
O5 C19 C20 119.6(9) . .
O5 C19 C24 120.3(9) . .
C20 C19 C24 120.1(10) . .
C19 C20 C21 119.8(9) . .
C19 C20 H20 120.1 . .
C21 C20 H20 120.1 . .
C22 C21 C20 120.1(10) . .
C22 C21 H21 119.9 . .
C20 C21 H21 119.9 . .
C23 C22 C21 119.0(10) . .
C23 C22 H22 120.5 . .
C21 C22 H22 120.5 . .
C22 C23 C24 122.0(9) . .
C22 C23 H23 119.0 . .
C24 C23 H23 119.0 . .
C23 C24 C19 118.8(10) . .
C23 C24 H24 120.6 . .
C19 C24 H24 120.6 . .
C1 O1 Ta1 124.3(6) . 2_545
C1 O1 Ta1 124.5(6) . .
Ta1 O1 Ta1 111.2(3) 2_545 .
C7 O3 Ta1 151.4(7) . .
C13 O4 Ta1 153.9(7) . .
C19 O5 Ta1 171.5(7) . .
O3 Ta1 O4 103.9(3) . .
O3 Ta1 O5 93.8(3) . .
O4 Ta1 O5 93.4(3) . .
O3 Ta1 F1 88.2(3) . .
O4 Ta1 F1 89.3(3) . .
O5 Ta1 F1 176.0(3) . .
O3 Ta1 O1 161.9(3) . 2_545
O4 Ta1 O1 93.3(3) . 2_545
O5 Ta1 O1 90.7(3) . 2_545
F1 Ta1 O1 86.3(3) . 2_545
O3 Ta1 O1 93.6(3) . .
O4 Ta1 O1 161.7(3) . .
O5 Ta1 O1 90.7(3) . .
F1 Ta1 O1 85.8(3) . .
O1 Ta1 O1 68.8(3) 2_545 .

loop_
_geom_bond_atom_site_label_1
_geom_bond_atom_site_label_2
_geom_bond_distance
_geom_bond_site_symmetry_2
C1 C2 1.362(14) .
C1 C6 1.399(14) .
C1 O1 1.406(11) .
C2 C3 1.382(14) .
C2 H2 0.9500 .
C3 C4 1.393(16) .
C3 H3 0.9500 .
C4 C5 1.387(16) .
C4 H4 0.9500 .
C5 C6 1.382(14) .
C5 H5 0.9500 .
C6 H6 0.9500 .
C7 O3 1.364(12) .
C7 C12 1.375(14) .
C7 C8 1.417(14) .
C8 C9 1.388(15) .
C8 H8 0.9500 .
C9 C10 1.377(15) .
C9 H9 0.9500 .
C10 C11 1.371(16) .
C10 H10 0.9500 .
C11 C12 1.368(15) .
C11 H11 0.9500 .
C12 H12 0.9500 .
C13 C18 1.359(14) .
C13 O4 1.369(12) .
C13 C14 1.397(14) .
C14 C15 1.367(15) .
C14 H14 0.9500 .
C15 C16 1.373(16) .
C15 H15 0.9500 .
C16 C17 1.415(15) .
C16 H16 0.9500 .
C17 C18 1.381(15) .
C17 H17 0.9500 .
C18 H18 0.9500 .
C19 O5 1.339(12) .
C19 C20 1.369(15) .
C19 C24 1.394(13) .
C20 C21 1.396(15) .
C20 H20 0.9500 .
C21 C22 1.377(14) .
C21 H21 0.9500 .
C22 C23 1.370(15) .
C22 H22 0.9500 .
C23 C24 1.371(15) .
C23 H23 0.9500 .
C24 H24 0.9500 .
F1 Ta1 1.901(6) .
O1 Ta1 2.100(6) 2_545
O1 Ta1 2.113(7) .
O3 Ta1 1.875(6) .
O4 Ta1 1.879(7) .
O5 Ta1 1.891(7) .
Ta1 O1 2.100(6) 2_545

loop_
_geom_torsion_atom_site_label_1
_geom_torsion_atom_site_label_2
_geom_torsion_atom_site_label_3
_geom_torsion_atom_site_label_4
_geom_torsion
_geom_torsion_site_symmetry_1
_geom_torsion_site_symmetry_4
C6 C1 C2 C3 0.1(14) . .
O1 C1 C2 C3 -179.1(9) . .
C1 C2 C3 C4 -1.4(15) . .
C2 C3 C4 C5 2.6(15) . .
C3 C4 C5 C6 -2.3(16) . .
C4 C5 C6 C1 1.0(15) . .
C2 C1 C6 C5 0.2(14) . .
O1 C1 C6 C5 179.4(9) . .
O3 C7 C8 C9 -178.7(9) . .
C12 C7 C8 C9 0.1(16) . .
C7 C8 C9 C10 -2.8(16) . .
C8 C9 C10 C11 3.4(17) . .
C9 C10 C11 C12 -1.3(18) . .
C10 C11 C12 C7 -1.4(18) . .
O3 C7 C12 C11 -179.2(10) . .
C8 C7 C12 C11 2.0(17) . .
C18 C13 C14 C15 0.5(16) . .
O4 C13 C14 C15 -178.0(10) . .
C13 C14 C15 C16 0.2(17) . .
C14 C15 C16 C17 0.1(18) . .
C15 C16 C17 C18 -1.1(16) . .
O4 C13 C18 C17 177.0(10) . .
C14 C13 C18 C17 -1.5(16) . .
C16 C17 C18 C13 1.8(16) . .
O5 C19 C20 C21 -178.6(9) . .
C24 C19 C20 C21 1.5(15) . .
C19 C20 C21 C22 -3.9(16) . .
C20 C21 C22 C23 4.0(15) . .
C21 C22 C23 C24 -1.9(15) . .
C22 C23 C24 C19 -0.5(15) . .
O5 C19 C24 C23 -179.3(9) . .
C20 C19 C24 C23 0.7(14) . .
C2 C1 O1 Ta1 -99.7(9) . 2_545
C6 C1 O1 Ta1 81.0(10) . 2_545
C2 C1 O1 Ta1 81.5(10) . .
C6 C1 O1 Ta1 -97.7(9) . .
C12 C7 O3 Ta1 59.9(18) . .
C8 C7 O3 Ta1 -121.3(12) . .
C18 C13 O4 Ta1 123.6(13) . .
C14 C13 O4 Ta1 -57.9(19) . .
C20 C19 O5 Ta1 12(5) . .
C24 C19 O5 Ta1 -168(4) . .
C7 O3 Ta1 O4 -94.0(13) . .
C7 O3 Ta1 O5 171.5(13) . .
C7 O3 Ta1 F1 -5.1(13) . .
C7 O3 Ta1 O1 67.4(17) . 2_545
C7 O3 Ta1 O1 80.6(13) . .
C13 O4 Ta1 O3 87.4(15) . .
C13 O4 Ta1 O5 -177.7(14) . .
C13 O4 Ta1 F1 -0.6(15) . .
C13 O4 Ta1 O1 -86.8(15) . 2_545
C13 O4 Ta1 O1 -75.2(17) . .
C19 O5 Ta1 O3 41(4) . .
C19 O5 Ta1 O4 -63(4) . .
C19 O5 Ta1 F1 163(4) . .
C19 O5 Ta1 O1 -156(4) . 2_545
C19 O5 Ta1 O1 135(4) . .
C1 O1 Ta1 O3 3.3(7) . .
Ta1 O1 Ta1 O3 -175.6(3) 2_545 .
C1 O1 Ta1 O4 166.4(9) . .
Ta1 O1 Ta1 O4 -12.5(11) 2_545 .
C1 O1 Ta1 O5 -90.6(7) . .
Ta1 O1 Ta1 O5 90.5(3) 2_545 .
C1 O1 Ta1 F1 91.3(7) . .
Ta1 O1 Ta1 F1 -87.6(3) 2_545 .
C1 O1 Ta1 O1 178.9(9) . 2_545
Ta1 O1 Ta1 O1 0.0 2_545 2_545
